data_2210979
loop_
_publ_author_name
'Pera\<s\'inov\'a, Lucia,'
'V\'egh, Daniel'
'Ko\<z\'i\<sek, Jozef'

_publ_section_title
;
 1,2-Bis(2,2'-bithienyl-5-yl)ethane-1,2-dione
;
_journal_coeditor_code EZ2038
_journal_issue 11
_journal_name_full 'Acta Crystallographica Section E'
_journal_page_first o5100
_journal_page_last o5101
_journal_paper_doi 10.1107/S1600536806042139
_journal_volume 62
_journal_year 2006
_chemical_formula_iupac 'C18 H10 O2 S4'
_chemical_formula_moiety 'C18 H10 O2 S4'
_chemical_formula_sum 'C18 H10 O2 S4'
_chemical_formula_weight 386.50
_chemical_name_systematic
;
1,2-Bis(2,2'-bithienyl-5-yl)ethane-1,2-dione
;
_space_group_IT_number 15
_symmetry_cell_setting monoclinic
_symmetry_space_group_name_Hall '-C 2yc'
_symmetry_space_group_name_H-M 'C 1 2/c 1'
_atom_sites_solution_hydrogens geom
_atom_sites_solution_primary direct
_atom_sites_solution_secondary difmap
_audit_creation_method SHELXL-97
_cell_angle_alpha 90.00
_cell_angle_beta 111.72(3)
_cell_angle_gamma 90.00
_cell_formula_units_Z 4
_cell_length_a 20.724(4)
_cell_length_b 3.8630(8)
_cell_length_c 21.472(4)
_cell_measurement_reflns_used 1906
_cell_measurement_temperature 100
_cell_measurement_theta_max 25.4
_cell_measurement_theta_min 2.7
_cell_volume 1596.9(6)
_computing_cell_refinement 'CrysAlis CCD'
_computing_data_collection 'CrysAlis CCD (Oxford Diffraction, 2006)'
_computing_data_reduction 'CrysAlis RED (Oxford Diffraction, 2006)'
_computing_molecular_graphics 'DIAMOND (Brandenburg, 1998)'
_computing_publication_material 'enCIFer (Allen <i>et al.</i>,  2004)'
_computing_structure_refinement 'SHELXL97 (Sheldrick, 1997)'
_computing_structure_solution 'SHELXS97 (Sheldrick, 1997)'
_diffrn_ambient_temperature 100
_diffrn_measured_fraction_theta_full 0.994
_diffrn_measured_fraction_theta_max 0.994
_diffrn_measurement_device_type 'Oxford Diffraction Gemini R CCD'
_diffrn_measurement_method
;
\w and \f
;
_diffrn_radiation_monochromator graphite
_diffrn_radiation_source 'fine-focus sealed tube'
_diffrn_radiation_type MoK\a
_diffrn_radiation_wavelength 0.71073
_diffrn_reflns_av_R_equivalents 0.043
_diffrn_reflns_av_sigmaI/netI 0.055
_diffrn_reflns_limit_h_max 24
_diffrn_reflns_limit_h_min -24
_diffrn_reflns_limit_k_max 4
_diffrn_reflns_limit_k_min -4
_diffrn_reflns_limit_l_max 23
_diffrn_reflns_limit_l_min -25
_diffrn_reflns_number 3569
_diffrn_reflns_theta_full 25.0
_diffrn_reflns_theta_max 25.0
_diffrn_reflns_theta_min 4.0
_diffrn_standards_decay_% 0
_diffrn_standards_number 0
_exptl_absorpt_coefficient_mu 0.603
_exptl_absorpt_correction_T_max 0.987
_exptl_absorpt_correction_T_min 0.921
_exptl_absorpt_correction_type analytical
_exptl_absorpt_process_details '(Clark & Reid, 1995)'
_exptl_crystal_colour orange
_exptl_crystal_density_diffrn 1.608
_exptl_crystal_density_method 'not measured'
_exptl_crystal_description block
_exptl_crystal_F_000 792
_exptl_crystal_size_max 0.53
_exptl_crystal_size_mid 0.04
_exptl_crystal_size_min 0.03
_refine_diff_density_max 0.35
_refine_diff_density_min -0.29
_refine_ls_extinction_method none
_refine_ls_goodness_of_fit_ref 0.97
_refine_ls_hydrogen_treatment constr
_refine_ls_matrix_type full
_refine_ls_number_parameters 129
_refine_ls_number_reflns 1401
_refine_ls_number_restraints 253
_refine_ls_restrained_S_all 0.99
_refine_ls_R_factor_all 0.060
_refine_ls_R_factor_gt 0.039
_refine_ls_shift/su_max 0.000
_refine_ls_shift/su_mean 0.000
_refine_ls_structure_factor_coef Fsqd
_refine_ls_weighting_details 'calc w=1/[\s^2^(Fo^2^)+(0.0524P)^2^] where P=(Fo^2^+2Fc^2^)/3'
_refine_ls_weighting_scheme calc
_refine_ls_wR_factor_gt 0.099
_refine_ls_wR_factor_ref 0.103
_reflns_number_gt 1035
_reflns_number_total 1401
_reflns_threshold_expression I>2\s(I)
_cod_data_source_file ez2038.cif
_cod_data_source_block I
_cod_original_sg_symbol_Hall -C_2yc
_cod_original_sg_symbol_H-M 'C 2/c'
_cod_database_code 2210979
_cod_database_fobs_code 2210979

loop_
_symmetry_equiv_pos_as_xyz
'x, y, z'
'-x, y, -z+1/2'
'x+1/2, y+1/2, z'
'-x+1/2, y+1/2, -z+1/2'
'-x, -y, -z'
'x, -y, z-1/2'
'-x+1/2, -y+1/2, -z'
'x+1/2, -y+1/2, z-1/2'

loop_
_atom_site_type_symbol
_atom_site_label
_atom_site_fract_x
_atom_site_fract_y
_atom_site_fract_z
_atom_site_U_iso_or_equiv
_atom_site_adp_type
_atom_site_calc_flag
_atom_site_refinement_flags
_atom_site_occupancy
_atom_site_disorder_assembly
_atom_site_disorder_group
S S1 0.15888(4) -0.03845(19) 0.37792(3) 0.0187(3) Uani d U 1 A .
C C2 0.22203(14) 0.1446(7) 0.35420(12) 0.0176(6) Uani d DU 1 . .
C C3 0.19325(14) 0.2689(7) 0.28831(12) 0.0189(6) Uani d DU 1 A .
H H3 0.2195 0.3829 0.2663 0.029(4) Uiso calc R 1 . .
C C4 0.12220(15) 0.2077(7) 0.25854(14) 0.0184(6) Uani d U 1 . .
H H4 0.0946 0.2746 0.2140 0.029(4) Uiso calc R 1 A .
C C5 0.09678(12) 0.0410(7) 0.30043(13) 0.0178(6) Uani d DU 1 A .
C C6 0.02422(12) -0.0828(7) 0.28676(13) 0.0180(6) Uani d DU 1 . .
O O7 0.00656(10) -0.2043(5) 0.32978(9) 0.0255(5) Uani d DU 1 A .
C C8B 0.29370(14) 0.1591(7) 0.39993(14) 0.0198(6) Uani d PDU 0.291(4) A 1
C C12B 0.3442(8) 0.273(6) 0.3802(11) 0.0242(15) Uani d PDU 0.291(4) A 1
H H12B 0.3395 0.3597 0.3373 0.029(4) Uiso calc PR 0.291(4) A 1
S S9B 0.3195(7) 0.063(3) 0.4759(5) 0.0239(11) Uani d PU 0.291(4) A 1
C C10B 0.39655(16) 0.1080(8) 0.49557(16) 0.0307(7) Uani d PU 0.291(4) A 1
H H10B 0.4282 0.0524 0.5393 0.029(4) Uiso calc PR 0.291(4) A 1
C C11B 0.41834(16) 0.2304(9) 0.44841(17) 0.0309(7) Uani d PU 0.291(4) A 1
H H11B 0.4645 0.2812 0.4523 0.029(4) Uiso calc PR 0.291(4) A 1
C C8A 0.29370(14) 0.1591(7) 0.39993(14) 0.0198(6) Uani d PU 0.709(4) A 2
C C12A 0.3201(11) 0.036(5) 0.4695(9) 0.0229(14) Uani d PU 0.709(4) A 2
H H12A 0.2942 -0.0682 0.4930 0.029(4) Uiso calc PR 0.709(4) A 2
S S9A 0.35869(8) 0.2927(6) 0.37567(10) 0.0197(4) Uani d PU 0.709(4) A 2
C C10A 0.41834(16) 0.2304(9) 0.44841(17) 0.0309(7) Uani d PU 0.709(4) A 2
H H10A 0.4659 0.2775 0.4572 0.029(4) Uiso calc PR 0.709(4) A 2
C C11A 0.39655(16) 0.1080(8) 0.49557(16) 0.0307(7) Uani d PU 0.709(4) A 2
H H11A 0.4264 0.0710 0.5408 0.029(4) Uiso calc PR 0.709(4) A 2

loop_
_atom_site_aniso_label
_atom_site_aniso_U_11
_atom_site_aniso_U_22
_atom_site_aniso_U_33
_atom_site_aniso_U_12
_atom_site_aniso_U_13
_atom_site_aniso_U_23
S1 0.0182(4) 0.0229(5) 0.0151(4) -0.0007(3) 0.0062(3) 0.0005(3)
C2 0.0204(12) 0.0159(14) 0.0184(13) -0.0002(11) 0.0094(10) -0.0036(11)
C3 0.0223(13) 0.0190(15) 0.0181(14) -0.0013(13) 0.0106(11) -0.0025(12)
C4 0.0232(14) 0.0182(15) 0.0147(13) 0.0031(13) 0.0079(11) -0.0010(12)
C5 0.0211(13) 0.0191(14) 0.0140(13) 0.0044(12) 0.0075(11) -0.0010(11)
C6 0.0190(14) 0.0195(15) 0.0172(14) 0.0014(12) 0.0087(12) -0.0003(12)
O7 0.0219(11) 0.0353(13) 0.0208(11) -0.0019(10) 0.0095(9) 0.0061(10)
C8B 0.0190(11) 0.0192(12) 0.0210(12) 0.0002(10) 0.0072(9) -0.0037(10)
C12B 0.021(2) 0.025(2) 0.026(2) -0.001(2) 0.007(2) -0.004(2)
S9B 0.0223(14) 0.027(2) 0.0181(19) 0.0036(15) 0.0028(15) -0.0014(16)
C10B 0.0270(12) 0.0320(14) 0.0250(13) 0.0062(12) 0.0001(11) -0.0063(12)
C11B 0.0224(12) 0.0305(14) 0.0381(14) -0.0011(12) 0.0091(11) -0.0092(12)
C8A 0.0190(11) 0.0192(12) 0.0210(12) 0.0002(10) 0.0072(9) -0.0037(10)
C12A 0.0209(19) 0.027(2) 0.020(2) 0.003(2) 0.0065(19) -0.004(2)
S9A 0.0165(8) 0.0245(7) 0.0198(7) -0.0027(6) 0.0088(5) 0.0011(5)
C10A 0.0224(12) 0.0305(14) 0.0381(14) -0.0011(12) 0.0091(11) -0.0092(12)
C11A 0.0270(12) 0.0320(14) 0.0250(13) 0.0062(12) 0.0001(11) -0.0063(12)

loop_
_atom_type_symbol
_atom_type_description
_atom_type_scat_dispersion_real
_atom_type_scat_dispersion_imag
_atom_type_scat_source
C C 0.0033 0.0016 'International Tables Vol C Tables 4.2.6.8 and 6.1.1.4'
H H 0.0000 0.0000 'International Tables Vol C Tables 4.2.6.8 and 6.1.1.4'
O O 0.0106 0.0060 'International Tables Vol C Tables 4.2.6.8 and 6.1.1.4'
S S 0.1246 0.1234 'International Tables Vol C Tables 4.2.6.8 and 6.1.1.4'

loop_
_geom_angle_atom_site_label_1
_geom_angle_atom_site_label_2
_geom_angle_atom_site_label_3
_geom_angle_site_symmetry_3
_geom_angle
_geom_angle_publ_flag
C5 S1 C2 . 91.10(10) yes
C3 C2 C8B . 128.2(3) ?
C3 C2 S1 . 110.7(2) yes
C8B C2 S1 . 121.1(2) yes
C4 C3 C2 . 112.8(3) ?
C4 C3 H3 . 123.6 ?
C2 C3 H3 . 123.6 ?
C5 C4 C3 . 112.3(2) ?
C5 C4 H4 . 123.9 ?
C3 C4 H4 . 123.9 ?
C4 C5 C6 . 128.8(2) ?
C4 C5 S1 . 113.04(19) ?
C6 C5 S1 . 118.1(2) yes
O7 C6 C5 . 122.7(2) ?
O7 C6 C6 2 121.5(2) ?
C5 C6 C6 2 115.5(2) ?
C12B C8B C2 . 121.6(10) ?
C12B C8B S9B . 113.70(10) yes
C2 C8B S9B . 124.6(6) yes
C8B C12B C11B . 105.0(12) ?
C8B C12B H12B . 127.5 ?
C11B C12B H12B . 127.5 ?
C10B S9B C8B . 100.6(8) yes
C11B C10B S9B . 116.7(5) yes
C11B C10B H10B . 121.7 ?
S9B C10B H10B . 121.7 ?
C10B C11B C12B . 103.7(3) ?
C10B C11B H11B . 128.2 ?
C12B C11B H11B . 128.2 ?

loop_
_geom_bond_atom_site_label_1
_geom_bond_atom_site_label_2
_geom_bond_site_symmetry_2
_geom_bond_distance
_geom_bond_publ_flag
S1 C5 . 1.713(3) yes
S1 C2 . 1.722(3) yes
C2 C3 . 1.401(3) ?
C2 C8B . 1.447(4) ?
C3 C4 . 1.391(4) ?
C3 H3 . 0.9500 ?
C4 C5 . 1.361(4) ?
C4 H4 . 0.9500 ?
C5 C6 . 1.500(3) ?
C6 O7 . 1.207(3) yes
C6 C6 2 1.525(5) ?
C8B C12B . 1.341(3) ?
C8B S9B . 1.5620(10) yes
C12B C11B . 1.69(2) ?
C12B H12B . 0.9500 ?
S9B C10B . 1.5030(10) yes
C10B C11B . 1.338(5) ?
C10B H10B . 0.9500 ?
C11B H11B . 0.9500 ?
C12A H12A . 0.9500 ?

loop_
_geom_hbond_atom_site_label_D
_geom_hbond_atom_site_label_H
_geom_hbond_atom_site_label_A
_geom_hbond_site_symmetry_A
_geom_hbond_distance_DH
_geom_hbond_distance_HA
_geom_hbond_distance_DA
_geom_hbond_angle_DHA
C4 H4 O7 2_555 0.95 2.69 3.083(3) 105.39

loop_
_geom_torsion_atom_site_label_1
_geom_torsion_atom_site_label_2
_geom_torsion_atom_site_label_3
_geom_torsion_atom_site_label_4
_geom_torsion_site_symmetry_4
_geom_torsion
C5 S1 C2 C3 . 1.6(2)
C5 S1 C2 C8B . -179.0(2)
C8B C2 C3 C4 . 179.3(3)
S1 C2 C3 C4 . -1.3(3)
C2 C3 C4 C5 . 0.1(4)
C3 C4 C5 C6 . -177.5(3)
C3 C4 C5 S1 . 1.1(3)
C2 S1 C5 C4 . -1.5(2)
C2 S1 C5 C6 . 177.2(2)
C4 C5 C6 O7 . -174.0(3)
S1 C5 C6 O7 . 7.5(4)
C4 C5 C6 C6 2 12.5(4)
S1 C5 C6 C6 2 -166.02(13)
C3 C2 C8B C12B . -6.5(13)
S1 C2 C8B C12B . 174.1(12)
C3 C2 C8B S9B . 170.6(6)
S1 C2 C8B S9B . -8.8(6)
C2 C8B C12B C11B . -178.0(5)
S9B C8B C12B C11B . 4.6(17)
C12B C8B S9B C10B . -5.6(13)
C2 C8B S9B C10B . 177.1(4)
C8B S9B C10B C11B . 4.5(8)
S9B C10B C11B C12B . -2.0(10)
C8B C12B C11B C10B . -1.7(15)
